data_2223560
loop_
_publ_author_name
'Nayak, Susanta K.'
'Venugopala, K. N.'
'Chopra, Deepak'
'Govender, Thavendran'
'Kruger, Hendrik G.'
'Maguire, Glenn E. M.'
'Guru Row, T. N.'

_publ_section_title
;Ethyl
 4-(4-chlorophenyl)-6-methyl-2-thioxo-1,2,3,4-tetrahydropyrimidine-5-carboxylate
;
_journal_coeditor_code SJ2653
_journal_issue 10
_journal_name_full 'Acta Crystallographica Section E'
_journal_page_first o2518
_journal_paper_doi 10.1107/S1600536809037453
_journal_volume 65
_journal_year 2009
_chemical_formula_iupac 'C14 H15 Cl N2 O2 S'
_chemical_formula_moiety 'C14 H15 Cl N2 O2 S'
_chemical_formula_sum 'C14 H15 Cl N2 O2 S'
_chemical_formula_weight 310.80
_chemical_name_systematic
;Ethyl
4-(4-chlorophenyl)-6-methyl-2-thioxo-1,2,3,4-tetrahydropyrimidine-5-carboxylate
;
_space_group_IT_number 2
_symmetry_cell_setting triclinic
_symmetry_space_group_name_Hall '-P 1'
_symmetry_space_group_name_H-M 'P -1'
_atom_sites_solution_hydrogens geom
_atom_sites_solution_primary direct
_atom_sites_solution_secondary difmap
_cell_angle_alpha 73.823(4)
_cell_angle_beta 88.512(3)
_cell_angle_gamma 70.264(4)
_cell_formula_units_Z 2
_cell_length_a 7.3420(3)
_cell_length_b 9.4895(4)
_cell_length_c 12.0425(5)
_cell_measurement_reflns_used 340
_cell_measurement_temperature 292(2)
_cell_measurement_theta_max 27.98
_cell_measurement_theta_min 0.97
_cell_volume 756.31(6)
_computing_cell_refinement 'CrysAlis Pro (Oxford Diffraction, 2009)'
_computing_data_collection 'CrysAlis Pro (Oxford Diffraction, 2009)'
_computing_data_reduction 'CrysAlis Pro (Oxford Diffraction, 2009)'
_computing_molecular_graphics 'ORTEP-3 for Windows (Farrugia, 1997) and CAMERON (Watkin <i>et al.</i>, 1993)'
_computing_publication_material 'PLATON (Spek, 2009)'
_computing_structure_refinement 'SHELXL97 (Sheldrick, 2008)'
_computing_structure_solution 'SHELXL97 (Sheldrick, 2008)'
_diffrn_ambient_temperature 292(2)
_diffrn_detector_area_resol_mean 16.0839
_diffrn_measured_fraction_theta_full 0.998
_diffrn_measured_fraction_theta_max 0.998
_diffrn_measurement_device_type
;
Oxford Diffraction Xcalibur with Eos (Nova) detector
;
_diffrn_measurement_method \w
_diffrn_radiation_monochromator graphite
_diffrn_radiation_source 'Enhance (Mo) X-ray Source'
_diffrn_radiation_type 'Mo K\a'
_diffrn_radiation_wavelength 0.7107
_diffrn_reflns_av_R_equivalents 0.0401
_diffrn_reflns_av_sigmaI/netI 0.0307
_diffrn_reflns_limit_h_max 9
_diffrn_reflns_limit_h_min -9
_diffrn_reflns_limit_k_max 11
_diffrn_reflns_limit_k_min -11
_diffrn_reflns_limit_l_max 14
_diffrn_reflns_limit_l_min -14
_diffrn_reflns_number 16944
_diffrn_reflns_reduction_process
;
;
_diffrn_reflns_theta_full 26.00
_diffrn_reflns_theta_max 26.00
_diffrn_reflns_theta_min 3.33
_exptl_absorpt_coefficient_mu 0.393
_exptl_absorpt_correction_T_max 0.9327
_exptl_absorpt_correction_T_min 0.9017
_exptl_absorpt_correction_type multi-scan
_exptl_absorpt_process_details
;
(CrysAlis Pro; Oxford Diffraction, 2009)
;
_exptl_crystal_colour colorless
_exptl_crystal_density_diffrn 1.365
_exptl_crystal_density_method 'Not Measured'
_exptl_crystal_description block
_exptl_crystal_F_000 324
_exptl_crystal_size_max 0.24
_exptl_crystal_size_mid 0.22
_exptl_crystal_size_min 0.18
_refine_diff_density_max 0.477
_refine_diff_density_min -0.372
_refine_ls_extinction_method none
_refine_ls_goodness_of_fit_ref 1.087
_refine_ls_hydrogen_treatment constr
_refine_ls_matrix_type full
_refine_ls_number_parameters 183
_refine_ls_number_reflns 2960
_refine_ls_number_restraints 0
_refine_ls_restrained_S_all 1.087
_refine_ls_R_factor_all 0.0703
_refine_ls_R_factor_gt 0.0528
_refine_ls_shift/su_max_lt 0.001
_refine_ls_shift/su_mean 0.000
_refine_ls_structure_factor_coef Fsqd
_refine_ls_weighting_details 'calc w=1/[\s^2^(Fo^2^)+(0.094P)^2^+0.1394P] where P=(Fo^2^+2Fc^2^)/3'
_refine_ls_weighting_scheme calc
_refine_ls_wR_factor_gt 0.1542
_refine_ls_wR_factor_ref 0.1612
_reflns_number_gt 2232
_reflns_number_total 2960
_reflns_threshold_expression I>2\s(I)
_cod_data_source_file sj2653.cif
_cod_data_source_block I
_cod_depositor_comments
;
The following automatic conversions were performed:
'_symmetry_cell_setting' value 'Triclinic' changed to 'triclinic'
according to '/home/saulius/struct/CIF-dictionaries/cif_core.dic'
dictionary named 'cif_core.dic' version 2.4.1 from 2010-06-29.

Automatic conversion script
Id: cif_fix_enum 1527 2010-12-29 10:47:43Z saulius 

The following automatic conversions were performed:

'_symmetry_cell_setting' value 'Triclinic' changed to 'triclinic'
according to /home/saulius/struct/CIF-dictionaries/cif_core.dic
dictionary named 'cif_core.dic' version 2.4.1 from 2010-06-29.

Automatic conversion script
Id: cif_fix_values 1715 2011-07-08 13:25:40Z adriana 
;
_cod_original_cell_volume 756.32(6)
_cod_database_code 2223560
_cod_database_fobs_code 2223560

loop_
_symmetry_equiv_pos_site_id
_symmetry_equiv_pos_as_xyz
1 x,y,z
2 -x,-y,-z

loop_
_atom_site_type_symbol
_atom_site_label
_atom_site_fract_x
_atom_site_fract_y
_atom_site_fract_z
_atom_site_U_iso_or_equiv
_atom_site_adp_type
_atom_site_calc_flag
_atom_site_refinement_flags
_atom_site_occupancy
_atom_site_disorder_assembly
_atom_site_disorder_group
S S1 0.19746(10) 0.59669(9) 0.54217(7) 0.0474(3) Uani d . 1 . .
Cl Cl1 0.98420(16) 0.22640(13) 1.09156(8) 0.0841(4) Uani d . 1 . .
N N2 0.5115(3) 0.6617(3) 0.57987(18) 0.0368(5) Uani d . 1 . .
H H2 0.5687 0.6038 0.5368 0.044 Uiso calc R 1 . .
C C3 0.5079(4) 0.8759(3) 0.6529(2) 0.0337(6) Uani d . 1 . .
N N1 0.2287(3) 0.8143(3) 0.6307(2) 0.0395(5) Uani d . 1 . .
H H1 0.1099 0.8288 0.6463 0.047 Uiso calc R 1 . .
C C4 0.6301(4) 0.7183(3) 0.6403(2) 0.0343(6) Uani d . 1 . .
H H4 0.7360 0.7320 0.5922 0.041 Uiso calc R 1 . .
O O2 0.5259(3) 1.0762(3) 0.7252(2) 0.0562(6) Uani d . 1 . .
O O1 0.7882(3) 0.9466(2) 0.64949(19) 0.0501(5) Uani d . 1 . .
C C1 0.3222(4) 0.6937(3) 0.5869(2) 0.0352(6) Uani d . 1 . .
C C9 0.7198(3) 0.5977(3) 0.7561(2) 0.0330(6) Uani d . 1 . .
C C2 0.3137(4) 0.9158(3) 0.6519(2) 0.0352(6) Uani d . 1 . .
C C5 0.6218(4) 0.9691(3) 0.6732(2) 0.0373(6) Uani d . 1 . .
C C14 0.6506(4) 0.6140(4) 0.8616(2) 0.0467(7) Uani d . 1 . .
H H14 0.5469 0.7027 0.8633 0.056 Uiso calc R 1 . .
C C6 0.6261(5) 1.1724(4) 0.7526(3) 0.0571(8) Uani d . 1 . .
H H6A 0.7528 1.1073 0.7916 0.069 Uiso calc R 1 . .
H H6B 0.6434 1.2452 0.6821 0.069 Uiso calc R 1 . .
C C8 0.1693(4) 1.0610(4) 0.6676(3) 0.0520(8) Uani d . 1 . .
H H8A 0.2170 1.1461 0.6395 0.078 Uiso calc R 1 . .
H H8B 0.1488 1.0468 0.7485 0.078 Uiso calc R 1 . .
H H8C 0.0490 1.0840 0.6251 0.078 Uiso calc R 1 . .
C C10 0.8750(4) 0.4642(4) 0.7572(3) 0.0472(7) Uani d . 1 . .
H H10 0.9247 0.4523 0.6873 0.057 Uiso calc R 1 . .
C C12 0.8839(4) 0.3695(4) 0.9625(3) 0.0499(7) Uani d . 1 . .
C C11 0.9569(4) 0.3507(4) 0.8560(3) 0.0489(7) Uani d . 1 . .
H H11 1.0597 0.2617 0.8539 0.059 Uiso calc R 1 . .
C C13 0.7329(5) 0.5008(4) 0.9644(3) 0.0532(8) Uani d . 1 . .
H H13 0.6856 0.5140 1.0345 0.064 Uiso calc R 1 . .
C C7 0.5083(6) 1.2561(6) 0.8271(5) 0.1004(17) Uani d . 1 . .
H H7A 0.5077 1.1839 0.9009 0.151 Uiso calc R 1 . .
H H7B 0.3781 1.3084 0.7922 0.151 Uiso calc R 1 . .
H H7C 0.5608 1.3317 0.8379 0.151 Uiso calc R 1 . .

loop_
_atom_site_aniso_label
_atom_site_aniso_U_11
_atom_site_aniso_U_22
_atom_site_aniso_U_33
_atom_site_aniso_U_12
_atom_site_aniso_U_13
_atom_site_aniso_U_23
S1 0.0396(4) 0.0547(5) 0.0629(5) -0.0215(3) 0.0076(3) -0.0340(4)
Cl1 0.0859(7) 0.0806(7) 0.0595(6) -0.0202(6) -0.0165(5) 0.0120(5)
N2 0.0311(12) 0.0444(13) 0.0402(11) -0.0104(10) 0.0019(9) -0.0236(10)
C3 0.0304(13) 0.0358(14) 0.0366(13) -0.0117(11) 0.0014(10) -0.0124(11)
N1 0.0330(12) 0.0468(13) 0.0508(13) -0.0190(10) 0.0131(10) -0.0271(11)
C4 0.0300(13) 0.0409(14) 0.0386(13) -0.0156(11) 0.0079(10) -0.0179(11)
O2 0.0448(12) 0.0589(14) 0.0878(16) -0.0276(10) 0.0155(11) -0.0453(13)
O1 0.0322(11) 0.0551(13) 0.0722(14) -0.0202(9) 0.0073(9) -0.0265(11)
C1 0.0369(14) 0.0388(14) 0.0316(12) -0.0127(11) 0.0040(10) -0.0134(11)
C9 0.0277(13) 0.0393(14) 0.0378(13) -0.0141(11) 0.0041(10) -0.0171(11)
C2 0.0341(14) 0.0353(14) 0.0376(13) -0.0123(11) 0.0015(10) -0.0121(11)
C5 0.0404(16) 0.0338(14) 0.0371(13) -0.0120(12) 0.0017(11) -0.0098(11)
C14 0.0449(17) 0.0473(16) 0.0463(16) -0.0090(13) 0.0060(13) -0.0195(14)
C6 0.056(2) 0.0570(19) 0.079(2) -0.0327(16) 0.0092(17) -0.0356(18)
C8 0.0314(15) 0.0469(17) 0.082(2) -0.0096(13) 0.0046(14) -0.0304(17)
C10 0.0379(15) 0.0524(18) 0.0508(17) -0.0091(13) 0.0088(13) -0.0224(15)
C12 0.0429(16) 0.0570(18) 0.0457(16) -0.0185(14) -0.0079(13) -0.0056(14)
C11 0.0324(15) 0.0459(17) 0.0593(18) -0.0023(13) 0.0021(13) -0.0147(15)
C13 0.060(2) 0.062(2) 0.0397(16) -0.0214(16) 0.0062(14) -0.0179(15)
C7 0.079(3) 0.130(4) 0.152(4) -0.063(3) 0.045(3) -0.103(4)

loop_
_atom_type_symbol
_atom_type_description
_atom_type_scat_dispersion_real
_atom_type_scat_dispersion_imag
_atom_type_scat_source
S S 0.1246 0.1234 'International Tables Vol C Tables 4.2.6.8 and 6.1.1.4'
O O 0.0106 0.0060 'International Tables Vol C Tables 4.2.6.8 and 6.1.1.4'
N N 0.0061 0.0033 'International Tables Vol C Tables 4.2.6.8 and 6.1.1.4'
Cl Cl 0.1484 0.1585 'International Tables Vol C Tables 4.2.6.8 and 6.1.1.4'
H H 0.0000 0.0000 'International Tables Vol C Tables 4.2.6.8 and 6.1.1.4'
C C 0.0033 0.0016 'International Tables Vol C Tables 4.2.6.8 and 6.1.1.4'

loop_
_geom_angle_atom_site_label_1
_geom_angle_atom_site_label_2
_geom_angle_atom_site_label_3
_geom_angle_site_symmetry_1
_geom_angle_site_symmetry_3
_geom_angle
_geom_angle_publ_flag
C1 N2 C4 . . 124.5(2) ?
C1 N2 H2 . . 117.7 ?
C4 N2 H2 . . 117.7 ?
C2 C3 C5 . . 126.0(2) ?
C2 C3 C4 . . 119.9(2) ?
C5 C3 C4 . . 113.9(2) ?
C1 N1 C2 . . 123.8(2) ?
C1 N1 H1 . . 118.1 ?
C2 N1 H1 . . 118.1 ?
N2 C4 C3 . . 109.1(2) ?
N2 C4 C9 . . 110.3(2) ?
C3 C4 C9 . . 113.21(19) ?
N2 C4 H4 . . 108.0 ?
C3 C4 H4 . . 108.0 ?
C9 C4 H4 . . 108.0 ?
C5 O2 C6 . . 118.1(2) ?
N2 C1 N1 . . 116.0(2) ?
N2 C1 S1 . . 123.59(19) ?
N1 C1 S1 . . 120.36(19) ?
C14 C9 C10 . . 117.7(3) ?
C14 C9 C4 . . 122.9(2) ?
C10 C9 C4 . . 119.5(2) ?
C3 C2 N1 . . 118.7(2) ?
C3 C2 C8 . . 128.3(2) ?
N1 C2 C8 . . 112.9(2) ?
O1 C5 O2 . . 123.2(2) ?
O1 C5 C3 . . 123.5(2) ?
O2 C5 C3 . . 113.2(2) ?
C13 C14 C9 . . 121.2(3) ?
C13 C14 H14 . . 119.4 ?
C9 C14 H14 . . 119.4 ?
C7 C6 O2 . . 107.4(3) ?
C7 C6 H6A . . 110.2 ?
O2 C6 H6A . . 110.2 ?
C7 C6 H6B . . 110.2 ?
O2 C6 H6B . . 110.2 ?
H6A C6 H6B . . 108.5 ?
C2 C8 H8A . . 109.5 ?
C2 C8 H8B . . 109.5 ?
H8A C8 H8B . . 109.5 ?
C2 C8 H8C . . 109.5 ?
H8A C8 H8C . . 109.5 ?
H8B C8 H8C . . 109.5 ?
C11 C10 C9 . . 122.5(3) ?
C11 C10 H10 . . 118.7 ?
C9 C10 H10 . . 118.7 ?
C13 C12 C11 . . 120.0(3) ?
C13 C12 Cl1 . . 119.6(2) ?
C11 C12 Cl1 . . 120.5(2) ?
C10 C11 C12 . . 118.9(3) ?
C10 C11 H11 . . 120.6 ?
C12 C11 H11 . . 120.6 ?
C12 C13 C14 . . 119.8(3) ?
C12 C13 H13 . . 120.1 ?
C14 C13 H13 . . 120.1 ?
C6 C7 H7A . . 109.5 ?
C6 C7 H7B . . 109.5 ?
H7A C7 H7B . . 109.5 ?
C6 C7 H7C . . 109.5 ?
H7A C7 H7C . . 109.5 ?
H7B C7 H7C . . 109.5 ?

loop_
_geom_bond_atom_site_label_1
_geom_bond_atom_site_label_2
_geom_bond_site_symmetry_2
_geom_bond_distance
_geom_bond_publ_flag
S1 C1 . 1.688(3) ?
Cl1 C12 . 1.735(3) ?
N2 C1 . 1.324(3) ?
N2 C4 . 1.464(3) ?
N2 H2 . 0.8600 ?
C3 C2 . 1.345(3) ?
C3 C5 . 1.474(4) ?
C3 C4 . 1.510(3) ?
N1 C1 . 1.359(3) ?
N1 C2 . 1.390(3) ?
N1 H1 . 0.8600 ?
C4 C9 . 1.528(4) ?
C4 H4 . 0.9800 ?
O2 C5 . 1.330(3) ?
O2 C6 . 1.455(3) ?
O1 C5 . 1.208(3) ?
C9 C14 . 1.386(4) ?
C9 C10 . 1.386(4) ?
C2 C8 . 1.486(4) ?
C14 C13 . 1.382(4) ?
C14 H14 . 0.9300 ?
C6 C7 . 1.441(5) ?
C6 H6A . 0.9700 ?
C6 H6B . 0.9700 ?
C8 H8A . 0.9600 ?
C8 H8B . 0.9600 ?
C8 H8C . 0.9600 ?
C10 C11 . 1.349(4) ?
C10 H10 . 0.9300 ?
C12 C13 . 1.365(5) ?
C12 C11 . 1.411(4) ?
C11 H11 . 0.9300 ?
C13 H13 . 0.9300 ?
C7 H7A . 0.9600 ?
C7 H7B . 0.9600 ?
C7 H7C . 0.9600 ?

loop_
_geom_hbond_atom_site_label_D
_geom_hbond_atom_site_label_H
_geom_hbond_atom_site_label_A
_geom_hbond_site_symmetry_A
_geom_hbond_distance_DH
_geom_hbond_distance_HA
_geom_hbond_distance_DA
_geom_hbond_angle_DHA
_geom_hbond_publ_flag
N1 H1 O1 1_455 0.8600 2.2500 3.077(3) 161.00 yes
N2 H2 S1 2_666 0.8600 2.4900 3.323(3) 164.00 yes
C14 H14 Cg1 . 0.93 2.67 3.146(4) 113.0 y

loop_
_geom_torsion_atom_site_label_1
_geom_torsion_atom_site_label_2
_geom_torsion_atom_site_label_3
_geom_torsion_atom_site_label_4
_geom_torsion_site_symmetry_1
_geom_torsion_site_symmetry_2
_geom_torsion_site_symmetry_3
_geom_torsion_site_symmetry_4
_geom_torsion
_geom_torsion_publ_flag
C1 N2 C4 C3 . . . . -31.3(3) ?
C1 N2 C4 C9 . . . . 93.6(3) ?
C2 C3 C4 N2 . . . . 24.4(3) ?
C5 C3 C4 N2 . . . . -159.3(2) ?
C2 C3 C4 C9 . . . . -98.8(3) ?
C5 C3 C4 C9 . . . . 77.4(3) ?
C4 N2 C1 N1 . . . . 15.8(4) ?
C4 N2 C1 S1 . . . . -165.7(2) ?
C2 N1 C1 N2 . . . . 9.3(4) ?
C2 N1 C1 S1 . . . . -169.2(2) ?
N2 C4 C9 C14 . . . . -103.7(3) ?
C3 C4 C9 C14 . . . . 18.9(3) ?
N2 C4 C9 C10 . . . . 75.2(3) ?
C3 C4 C9 C10 . . . . -162.3(2) ?
C5 C3 C2 N1 . . . . 179.7(2) ?
C4 C3 C2 N1 . . . . -4.6(4) ?
C5 C3 C2 C8 . . . . 1.6(5) ?
C4 C3 C2 C8 . . . . 177.3(3) ?
C1 N1 C2 C3 . . . . -14.6(4) ?
C1 N1 C2 C8 . . . . 163.8(3) ?
C6 O2 C5 O1 . . . . 1.1(4) ?
C6 O2 C5 C3 . . . . 178.3(2) ?
C2 C3 C5 O1 . . . . -163.6(3) ?
C4 C3 C5 O1 . . . . 20.4(4) ?
C2 C3 C5 O2 . . . . 19.2(4) ?
C4 C3 C5 O2 . . . . -156.7(2) ?
C10 C9 C14 C13 . . . . -0.3(4) ?
C4 C9 C14 C13 . . . . 178.6(3) ?
C5 O2 C6 C7 . . . . -169.1(3) ?
C14 C9 C10 C11 . . . . 1.1(4) ?
C4 C9 C10 C11 . . . . -177.8(3) ?
C9 C10 C11 C12 . . . . -1.0(5) ?
C13 C12 C11 C10 . . . . 0.0(5) ?
Cl1 C12 C11 C10 . . . . 179.8(2) ?
C11 C12 C13 C14 . . . . 0.8(5) ?
Cl1 C12 C13 C14 . . . . -179.0(2) ?
C9 C14 C13 C12 . . . . -0.7(5) ?

loop_
_cod_related_entry_id
_cod_related_entry_database
_cod_related_entry_code
1 ChemSpider 2116582
